data_4512991
loop_
_publ_author_name
'Pfeiffer, Constance R.'
'Atwood, Stuart G.'
'Samadello, Luca'
'Atwood, Jerry L.'

_publ_section_title
;
 Investigating Properties and Trends of Cocrystals Composed of
 Pyrogallol[4]arenes and Anthracene-Based Fluorescent Probes
;
_journal_issue 6
_journal_name_full 'Crystal Growth &amp; Design'
_journal_page_first 2958
_journal_paper_doi 10.1021/acs.cgd.5b00385
_journal_volume 15
_journal_year 2015
_chemical_formula_moiety 'C32H32O12, C15H10O1, 3(C1H4O12), 0.5(H2O)'
_chemical_formula_sum 'C50 H55 O16.5'
_chemical_formula_weight 919.94
_chemical_name_common 'C-methylpyrogallol[4]arene with anthraldehyde'
_space_group_IT_number 2
_symmetry_cell_setting triclinic
_symmetry_Int_Tables_number 2
_symmetry_space_group_name_Hall '-P 1'
_symmetry_space_group_name_H-M 'P -1'
_atom_sites_solution_hydrogens geom
_atom_sites_solution_primary direct
_atom_sites_solution_secondary difmap
_audit_creation_method SHELXL-97
_cell_angle_alpha 99.407(2)
_cell_angle_beta 100.219(2)
_cell_angle_gamma 98.792(2)
_cell_formula_units_Z 2
_cell_length_a 11.6471(16)
_cell_length_b 12.0998(17)
_cell_length_c 16.385(2)
_cell_measurement_reflns_used 9966
_cell_measurement_temperature 100(2)
_cell_measurement_theta_max 25.3
_cell_measurement_theta_min 2.3
_cell_volume 2202.2(5)
_computing_cell_refinement 'APEX2 (Bruker AXS, 2008)'
_computing_data_collection 'APEX2 (Bruker AXS, 2008)'
_computing_data_reduction 'APEX2 (Bruker AXS, 2008)'
_computing_molecular_graphics 'X-SEED, Barbour, 2001'
_computing_publication_material 'CIFTAB (Sheldrick, 2013)'
_computing_structure_refinement 'SHELXL-1997 (Sheldrick, 1997)'
_computing_structure_solution 'SHELXS-1997 (Sheldrick, 1997)'
_diffrn_ambient_temperature 100(2)
_diffrn_measured_fraction_theta_full 0.995
_diffrn_measured_fraction_theta_max 0.995
_diffrn_measurement_device_type 'Bruker APEXII CCD area detector'
_diffrn_measurement_method 'omega scans'
_diffrn_radiation_monochromator graphite
_diffrn_radiation_type MoK\a
_diffrn_radiation_wavelength 0.71073
_diffrn_reflns_av_R_equivalents 0.0275
_diffrn_reflns_av_sigmaI/netI 0.0299
_diffrn_reflns_limit_h_max 14
_diffrn_reflns_limit_h_min -13
_diffrn_reflns_limit_k_max 14
_diffrn_reflns_limit_k_min -14
_diffrn_reflns_limit_l_max 19
_diffrn_reflns_limit_l_min -19
_diffrn_reflns_number 21785
_diffrn_reflns_theta_full 25.32
_diffrn_reflns_theta_max 25.32
_diffrn_reflns_theta_min 1.81
_diffrn_source 'fine-focus sealed tube'
_diffrn_standards_decay_% 0.0
_exptl_absorpt_coefficient_mu 0.104
_exptl_absorpt_correction_T_max 0.99
_exptl_absorpt_correction_T_min 0.78
_exptl_absorpt_correction_type multi-scan
_exptl_absorpt_process_details
;
 Data were corrected for decay and absorption using the program SADABS 
 (Sheldrick, G. M. (2003). SADABS. Version 2.10. University of
 G\"ottingen, Germany).
;
_exptl_crystal_colour yellow
_exptl_crystal_density_diffrn 1.387
_exptl_crystal_density_method 'not measured'
_exptl_crystal_description prism
_exptl_crystal_F_000 974
_exptl_crystal_size_max 0.25
_exptl_crystal_size_mid 0.16
_exptl_crystal_size_min 0.10
_refine_diff_density_max 0.821
_refine_diff_density_min -0.480
_refine_diff_density_rms 0.058
_refine_ls_extinction_method none
_refine_ls_goodness_of_fit_ref 1.043
_refine_ls_hydrogen_treatment constr
_refine_ls_matrix_type full
_refine_ls_number_parameters 647
_refine_ls_number_reflns 8004
_refine_ls_number_restraints 13
_refine_ls_restrained_S_all 1.043
_refine_ls_R_factor_all 0.0613
_refine_ls_R_factor_gt 0.0469
_refine_ls_shift/su_max 0.000
_refine_ls_shift/su_mean 0.000
_refine_ls_structure_factor_coef Fsqd
_refine_ls_weighting_details 'calc w=1/[\s^2^(Fo^2^)+(0.0704P)^2^+1.8401P] where P=(Fo^2^+2Fc^2^)/3'
_refine_ls_weighting_scheme calc
_refine_ls_wR_factor_gt 0.1262
_refine_ls_wR_factor_ref 0.1398
_reflns_number_gt 6429
_reflns_number_total 8004
_reflns_threshold_expression >2sigma(I)
_cod_data_source_file cg5b00385_si_001.cif
_cod_data_source_block Cocrystal_10
_cod_depositor_comments 'Adding full bibliography for 4512982--4512998.cif.'
_cod_original_formula_sum 'C50 H55 O16.50'
_cod_database_code 4512991

loop_
_symmetry_equiv_pos_as_xyz
'x, y, z'
'-x, -y, -z'

loop_
_atom_site_label
_atom_site_type_symbol
_atom_site_fract_x
_atom_site_fract_y
_atom_site_fract_z
_atom_site_U_iso_or_equiv
_atom_site_adp_type
_atom_site_occupancy
_atom_site_symmetry_multiplicity
_atom_site_calc_flag
_atom_site_refinement_flags
_atom_site_disorder_assembly
_atom_site_disorder_group
O7A O 0.88650(12) 0.72963(11) 0.11104(9) 0.0201(3) Uani 1 1 d . . .
H7A H 0.9470 0.7090 0.1003 0.024 Uiso 1 1 calc R . .
O4A O 1.31372(13) 0.35502(13) 0.14227(9) 0.0244(3) Uani 1 1 d . . .
H4A H 1.3112 0.2982 0.1636 0.029 Uiso 1 1 calc R . .
O6A O 1.08043(13) 0.63493(13) 0.09564(9) 0.0247(3) Uani 1 1 d . . .
H6A H 1.0992 0.6194 0.0498 0.030 Uiso 1 1 calc R . .
O1A O 0.94653(13) -0.07680(11) 0.24090(9) 0.0234(3) Uani 1 1 d . . .
H1A H 0.9568 -0.1175 0.1987 0.028 Uiso 1 1 calc R . .
O3A O 1.30240(13) 0.14947(13) 0.20407(10) 0.0270(3) Uani 1 1 d . . .
H3A H 1.3618 0.1530 0.2404 0.032 Uiso 1 1 calc R . .
O5A O 1.22357(14) 0.48977(14) 0.04365(9) 0.0278(4) Uani 1 1 d . . .
H5A H 1.2629 0.4401 0.0343 0.033 Uiso 1 1 calc R . .
O10A O 0.52490(14) 0.26257(13) 0.12397(9) 0.0285(4) Uani 1 1 d . . .
H10A H 0.4860 0.2088 0.0875 0.034 Uiso 1 1 calc R . .
O2A O 1.14327(15) -0.05998(12) 0.17515(10) 0.0295(4) Uani 1 1 d . . .
H2A H 1.2082 -0.0477 0.1622 0.035 Uiso 1 1 calc R . .
O9A O 0.52528(13) 0.50731(14) 0.12574(11) 0.0335(4) Uani 1 1 d . . .
H9A H 0.4997 0.4432 0.1326 0.040 Uiso 1 1 calc R . .
O8A O 0.65126(12) 0.65136(12) 0.05407(9) 0.0233(3) Uani 1 1 d . . .
H8A H 0.5798 0.6260 0.0450 0.028 Uiso 1 1 calc R . .
C16A C 0.70817(18) 0.61412(16) 0.12277(12) 0.0186(4) Uani 1 1 d . . .
C12A C 1.14527(17) 0.50538(16) 0.28017(12) 0.0174(4) Uani 1 1 d . . .
H12A H 1.1272 0.5095 0.3335 0.021 Uiso 1 1 calc R . .
O12A O 0.73175(14) -0.03152(13) 0.18145(10) 0.0321(4) Uani 1 1 d . . .
H12B H 0.7952 -0.0421 0.2067 0.038 Uiso 1 1 calc R . .
C2A C 1.12505(19) 0.03695(17) 0.22257(13) 0.0220(4) Uani 1 1 d . . .
C8A C 1.24263(17) 0.42435(16) 0.17557(13) 0.0182(4) Uani 1 1 d . . .
C28A C 0.88127(17) 0.10944(16) 0.34060(12) 0.0178(4) Uani 1 1 d . . .
H28A H 0.8543 0.0280 0.3382 0.021 Uiso 1 1 calc R . .
C7A C 1.26445(17) 0.35150(17) 0.31234(13) 0.0191(4) Uani 1 1 d . . .
H1 H 1.3397 0.3371 0.2981 0.023 Uiso 1 1 calc R . .
C5A C 1.07375(17) 0.22408(17) 0.32069(12) 0.0177(4) Uani 1 1 d . . .
H2 H 1.0556 0.2876 0.3524 0.021 Uiso 1 1 calc R . .
O11A O 0.56500(16) 0.04631(15) 0.08290(11) 0.0438(5) Uani 1 1 d . . .
H11A H 0.5983 -0.0065 0.0687 0.053 Uiso 1 1 calc R . .
C19A C 0.82473(17) 0.53556(16) 0.25532(13) 0.0182(4) Uani 1 1 d . . .
H19A H 0.8650 0.5070 0.2991 0.022 Uiso 1 1 calc R . .
C11A C 1.09875(16) 0.57485(16) 0.22826(12) 0.0174(4) Uani 1 1 d . . .
C14A C 1.02245(17) 0.65952(16) 0.25663(12) 0.0183(4) Uani 1 1 d . . .
H14A H 1.0445 0.7276 0.2334 0.022 Uiso 1 1 calc R . .
C4A C 1.17874(17) 0.23654(17) 0.29080(12) 0.0182(4) Uani 1 1 d . . .
C18A C 0.70255(17) 0.49674(16) 0.22878(13) 0.0183(4) Uani 1 1 d . . .
C3A C 1.20276(18) 0.14193(17) 0.24047(13) 0.0204(4) Uani 1 1 d . . .
C21A C 0.63745(17) 0.41412(16) 0.27412(13) 0.0190(4) Uani 1 1 d . . .
H21A H 0.5523 0.4065 0.2516 0.023 Uiso 1 1 calc R . .
C26A C 0.75501(17) 0.25723(16) 0.30450(12) 0.0167(4) Uani 1 1 d . . .
H26A H 0.7960 0.3051 0.3549 0.020 Uiso 1 1 calc R . .
C1A C 1.02247(18) 0.02737(16) 0.25607(12) 0.0191(4) Uani 1 1 d . . .
C9A C 1.19838(17) 0.49340(17) 0.12225(12) 0.0194(4) Uani 1 1 d . . .
C10A C 1.12608(17) 0.56775(17) 0.14852(12) 0.0182(4) Uani 1 1 d . . .
C6A C 0.99469(17) 0.12056(16) 0.30514(12) 0.0174(4) Uani 1 1 d . . .
C24A C 0.71883(19) 0.07825(17) 0.20931(13) 0.0217(4) Uani 1 1 d . . .
C17A C 0.64470(17) 0.53675(17) 0.16075(13) 0.0204(4) Uani 1 1 d . . .
C27A C 0.66847(17) 0.29628(16) 0.25281(12) 0.0173(4) Uani 1 1 d . . .
C20A C 0.88985(17) 0.61448(16) 0.22010(12) 0.0173(4) Uani 1 1 d . . .
C40 C 1.21770(17) 0.42986(16) 0.25584(13) 0.0178(4) Uani 1 1 d . . .
C22A C 0.60853(18) 0.22417(18) 0.17731(13) 0.0217(4) Uani 1 1 d . . .
C32A C 0.90496(18) 0.16825(18) 0.43363(13) 0.0205(4) Uani 1 1 d . . .
H32A H 0.9394 0.2472 0.4395 0.031 Uiso 1 1 calc R . .
H32B H 0.9588 0.1321 0.4668 0.031 Uiso 1 1 calc R . .
H32C H 0.8316 0.1624 0.4530 0.031 Uiso 1 1 calc R . .
C23A C 0.63228(19) 0.11539(18) 0.15593(13) 0.0253(5) Uani 1 1 d . . .
C15A C 0.82960(17) 0.65262(16) 0.15171(12) 0.0175(4) Uani 1 1 d . . .
C30A C 1.04491(18) 0.69840(18) 0.35281(13) 0.0226(4) Uani 1 1 d . . .
H30A H 1.0141 0.6365 0.3775 0.034 Uiso 1 1 calc R . .
H30B H 1.0059 0.7614 0.3662 0.034 Uiso 1 1 calc R . .
H30C H 1.1287 0.7217 0.3750 0.034 Uiso 1 1 calc R . .
C25A C 0.78317(17) 0.14933(16) 0.28417(12) 0.0172(4) Uani 1 1 d . . .
C29A C 1.29065(19) 0.40299(18) 0.40684(13) 0.0236(4) Uani 1 1 d . . .
H29A H 1.3451 0.4744 0.4178 0.035 Uiso 1 1 calc R . .
H29B H 1.3252 0.3516 0.4382 0.035 Uiso 1 1 calc R . .
H29C H 1.2181 0.4154 0.4238 0.035 Uiso 1 1 calc R . .
C31A C 0.6592(2) 0.46060(18) 0.36936(14) 0.0245(5) Uani 1 1 d . . .
H31A H 0.6171 0.4065 0.3956 0.037 Uiso 1 1 calc R . .
H31B H 0.6314 0.5314 0.3790 0.037 Uiso 1 1 calc R . .
H31C H 0.7426 0.4730 0.3932 0.037 Uiso 1 1 calc R . .
O1B O 0.46831(15) 0.16379(16) 0.34043(12) 0.0438(5) Uani 1 1 d . . .
C15B C 0.64537(17) -0.03430(17) 0.41662(14) 0.0217(4) Uani 1 1 d . . .
C8B C 0.66561(18) 0.10487(18) 0.57839(14) 0.0256(5) Uani 1 1 d . . .
C10B C 0.71333(17) -0.05820(17) 0.49130(14) 0.0221(4) Uani 1 1 d . . .
C3B C 0.59998(18) 0.13382(18) 0.50470(15) 0.0250(5) Uani 1 1 d . . .
C9B C 0.72067(18) 0.01080(19) 0.56929(14) 0.0251(5) Uani 1 1 d . . .
H9B H 0.7641 -0.0066 0.6173 0.030 Uiso 1 1 calc R . .
C11B C 0.77245(19) -0.15328(19) 0.48560(16) 0.0286(5) Uani 1 1 d . . .
H11B H 0.8159 -0.1686 0.5344 0.034 Uiso 1 1 calc R . .
C14B C 0.6413(2) -0.10916(19) 0.33917(15) 0.0282(5) Uani 1 1 d . . .
H14B H 0.5976 -0.0968 0.2893 0.034 Uiso 1 1 calc R . .
C7B C 0.6743(2) 0.1721(2) 0.66034(16) 0.0354(6) Uani 1 1 d . . .
H7B H 0.7158 0.1515 0.7077 0.042 Uiso 1 1 calc R . .
C2B C 0.58907(17) 0.06290(18) 0.42430(14) 0.0232(5) Uani 1 1 d . . .
C12B C 0.7661(2) -0.2211(2) 0.41047(17) 0.0347(6) Uani 1 1 d . . .
H3 H 0.8053 -0.2826 0.4076 0.042 Uiso 1 1 calc R . .
C13B C 0.7000(2) -0.1986(2) 0.33628(17) 0.0346(6) Uani 1 1 d . . .
H13B H 0.6964 -0.2455 0.2845 0.041 Uiso 1 1 calc R . .
C1B C 0.51787(19) 0.0833(2) 0.34788(16) 0.0315(5) Uani 1 1 d . . .
C5B C 0.5600(2) 0.2949(2) 0.5984(2) 0.0431(7) Uani 1 1 d . . .
H5B H 0.5249 0.3589 0.6053 0.052 Uiso 1 1 calc R . .
C4B C 0.5480(2) 0.23338(19) 0.51869(18) 0.0348(6) Uani 1 1 d . . .
H4B H 0.5056 0.2565 0.4729 0.042 Uiso 1 1 calc R . .
C6B C 0.6229(2) 0.2652(2) 0.66989(19) 0.0415(7) Uani 1 1 d . . .
H6B H 0.6294 0.3088 0.7234 0.050 Uiso 1 1 calc R . .
O2F O 0.8685(2) 0.3629(2) 0.05907(18) 0.0250(6) Uiso 0.60 1 d PD A 2
H2F H 0.8569 0.4167 0.0920 0.030 Uiso 0.60 1 calc PR A 2
C1F C 0.9007(9) 0.3163(9) 0.1135(5) 0.049(3) Uani 0.40 1 d P B 1
H1F1 H 0.9713 0.2841 0.1166 0.073 Uiso 0.40 1 calc PR B 1
H1F2 H 0.8551 0.2884 0.1518 0.073 Uiso 0.40 1 calc PR B 1
H1F3 H 0.9222 0.3979 0.1288 0.073 Uiso 0.40 1 calc PR B 1
O1D O 0.3667(2) 0.9166(2) 0.14347(19) 0.0342(6) Uani 0.60 1 d P C 1
H1D H 0.4098 0.9604 0.1236 0.041 Uiso 0.60 1 calc PR C 1
C1D C 0.3714(5) 0.8040(4) 0.1093(4) 0.0480(12) Uani 0.60 1 d P C 1
H1D1 H 0.4488 0.7888 0.1296 0.072 Uiso 0.60 1 calc PR C 1
H1D2 H 0.3560 0.7931 0.0488 0.072 Uiso 0.60 1 calc PR C 1
H1D3 H 0.3126 0.7529 0.1262 0.072 Uiso 0.60 1 calc PR C 1
O1C O 0.1751(4) 0.9596(4) 0.0212(3) 0.0674(12) Uani 0.50 1 d PU D -1
H1C H 0.2326 1.0071 0.0198 0.081 Uiso 0.50 1 calc PR D -1
C1C C 0.0680(8) 0.9885(10) -0.0227(6) 0.100(3) Uani 0.50 1 d PU D -1
H1C1 H 0.0466 1.0507 0.0125 0.150 Uiso 0.50 1 d P E -1
H1C2 H 0.0047 0.9241 -0.0363 0.150 Uiso 0.50 1 d P F -1
H1C3 H 0.0821 1.0122 -0.0742 0.150 Uiso 0.50 1 d P G -1
O2D O 0.4169(4) 0.6859(4) 0.0286(3) 0.0404(10) Uiso 0.40 1 d P H 2
H2D H 0.4310 0.6299 0.0480 0.048 Uiso 0.40 1 calc PR H 2
O1F O 0.8295(5) 0.2835(7) 0.0268(4) 0.0715(18) Uani 0.40 1 d P B 1
H1F H 0.8526 0.3289 -0.0016 0.086 Uiso 0.40 1 calc PR B 1
C2F C 0.9104(6) 0.2822(5) 0.1050(4) 0.0321(15) Uiso 0.60 1 d PD A 2
H2F1 H 0.9905 0.3121 0.1352 0.048 Uiso 0.60 1 calc PR A 2
H2F2 H 0.9083 0.2126 0.0664 0.048 Uiso 0.60 1 calc PR A 2
H2F3 H 0.8608 0.2671 0.1443 0.048 Uiso 0.60 1 calc PR A 2
C2D C 0.4247(9) 0.7814(8) 0.0979(6) 0.064(3) Uiso 0.40 1 d P H 2
H2D1 H 0.5022 0.8286 0.1098 0.096 Uiso 0.40 1 calc PR H 2
H2D2 H 0.4114 0.7528 0.1474 0.096 Uiso 0.40 1 calc PR H 2
H2D3 H 0.3657 0.8257 0.0821 0.096 Uiso 0.40 1 calc PR H 2
H5 H 0.5052 0.0321 0.2957 0.031(7) Uiso 1 1 d R . .
O1E O 0.34278(14) 0.13087(14) -0.00199(10) 0.0296(4) Uiso 1 1 d . I 2
H1E H 0.3398 0.1748 -0.0352 0.035 Uiso 1 1 calc R I 2
C1E C 0.2263(3) 0.0822(3) 0.0024(2) 0.0165(8) Uiso 0.50 1 d P I 2
H1E1 H 0.2295 0.0244 0.0360 0.025 Uiso 0.50 1 calc PR I 2
H1E2 H 0.1815 0.0488 -0.0536 0.025 Uiso 0.50 1 calc PR I 2
H1E3 H 0.1887 0.1404 0.0277 0.025 Uiso 0.50 1 calc PR I 2

loop_
_atom_site_aniso_label
_atom_site_aniso_U_11
_atom_site_aniso_U_22
_atom_site_aniso_U_33
_atom_site_aniso_U_23
_atom_site_aniso_U_13
_atom_site_aniso_U_12
O7A 0.0194(7) 0.0168(7) 0.0283(8) 0.0089(6) 0.0106(6) 0.0047(6)
O4A 0.0274(8) 0.0249(8) 0.0294(8) 0.0118(6) 0.0144(6) 0.0145(6)
O6A 0.0281(8) 0.0299(8) 0.0246(8) 0.0132(6) 0.0124(6) 0.0146(7)
O1A 0.0263(8) 0.0138(7) 0.0292(8) 0.0012(6) 0.0062(6) 0.0036(6)
O3A 0.0270(8) 0.0274(8) 0.0336(9) 0.0101(7) 0.0164(7) 0.0104(7)
O5A 0.0332(9) 0.0358(9) 0.0238(8) 0.0113(7) 0.0142(7) 0.0202(7)
O10A 0.0304(9) 0.0269(8) 0.0254(8) -0.0005(6) -0.0050(6) 0.0156(7)
O2A 0.0360(9) 0.0198(8) 0.0373(9) 0.0029(7) 0.0179(7) 0.0101(7)
O9A 0.0155(8) 0.0354(9) 0.0512(10) 0.0258(8) -0.0004(7) -0.0008(6)
O8A 0.0181(7) 0.0247(8) 0.0282(8) 0.0107(6) 0.0028(6) 0.0039(6)
C16A 0.0206(10) 0.0149(9) 0.0216(10) 0.0042(8) 0.0042(8) 0.0072(8)
C12A 0.0157(9) 0.0182(10) 0.0183(10) 0.0042(8) 0.0051(8) 0.0005(8)
O12A 0.0333(9) 0.0220(8) 0.0329(9) -0.0077(7) -0.0108(7) 0.0152(7)
C2A 0.0280(11) 0.0193(10) 0.0221(10) 0.0061(8) 0.0073(9) 0.0106(9)
C8A 0.0136(9) 0.0167(10) 0.0247(10) 0.0032(8) 0.0057(8) 0.0030(7)
C28A 0.0169(10) 0.0148(9) 0.0217(10) 0.0053(8) 0.0029(8) 0.0018(7)
C7A 0.0159(9) 0.0189(10) 0.0245(10) 0.0075(8) 0.0057(8) 0.0037(8)
C5A 0.0187(10) 0.0164(10) 0.0185(10) 0.0042(8) 0.0028(8) 0.0049(8)
O11A 0.0476(11) 0.0415(10) 0.0315(9) -0.0160(8) -0.0176(8) 0.0298(9)
C19A 0.0184(10) 0.0148(9) 0.0224(10) 0.0041(8) 0.0054(8) 0.0047(8)
C11A 0.0133(9) 0.0142(9) 0.0229(10) 0.0022(8) 0.0034(8) -0.0010(7)
C14A 0.0171(10) 0.0157(10) 0.0225(10) 0.0041(8) 0.0060(8) 0.0022(8)
C4A 0.0186(10) 0.0195(10) 0.0187(10) 0.0084(8) 0.0035(8) 0.0053(8)
C18A 0.0185(10) 0.0131(9) 0.0249(10) 0.0037(8) 0.0080(8) 0.0038(7)
C3A 0.0216(10) 0.0217(10) 0.0227(10) 0.0097(8) 0.0089(8) 0.0080(8)
C21A 0.0152(9) 0.0170(10) 0.0264(11) 0.0060(8) 0.0067(8) 0.0031(8)
C26A 0.0155(9) 0.0145(9) 0.0199(10) 0.0030(7) 0.0062(8) -0.0005(7)
C1A 0.0214(10) 0.0146(10) 0.0205(10) 0.0059(8) 0.0001(8) 0.0032(8)
C9A 0.0173(10) 0.0220(10) 0.0193(10) 0.0036(8) 0.0059(8) 0.0028(8)
C10A 0.0160(9) 0.0180(10) 0.0216(10) 0.0070(8) 0.0038(8) 0.0030(8)
C6A 0.0171(10) 0.0181(10) 0.0179(10) 0.0070(8) 0.0017(8) 0.0045(8)
C24A 0.0236(11) 0.0177(10) 0.0239(11) 0.0019(8) 0.0037(8) 0.0079(8)
C17A 0.0154(10) 0.0177(10) 0.0279(11) 0.0046(8) 0.0050(8) 0.0020(8)
C27A 0.0168(10) 0.0159(10) 0.0221(10) 0.0062(8) 0.0099(8) 0.0027(8)
C20A 0.0174(10) 0.0142(9) 0.0207(10) 0.0010(7) 0.0063(8) 0.0040(8)
C40 0.0137(9) 0.0151(9) 0.0238(10) 0.0045(8) 0.0040(8) -0.0005(7)
C22A 0.0214(10) 0.0252(11) 0.0211(10) 0.0071(8) 0.0043(8) 0.0094(8)
C32A 0.0175(10) 0.0220(10) 0.0221(10) 0.0064(8) 0.0043(8) 0.0015(8)
C23A 0.0276(11) 0.0246(11) 0.0206(10) -0.0023(8) -0.0012(9) 0.0095(9)
C15A 0.0202(10) 0.0110(9) 0.0234(10) 0.0036(8) 0.0088(8) 0.0041(8)
C30A 0.0184(10) 0.0224(11) 0.0262(11) 0.0002(8) 0.0070(8) 0.0032(8)
C25A 0.0143(9) 0.0183(10) 0.0200(10) 0.0061(8) 0.0053(8) 0.0015(8)
C29A 0.0214(10) 0.0221(11) 0.0261(11) 0.0088(9) 0.0020(8) -0.0002(8)
C31A 0.0276(11) 0.0180(10) 0.0314(12) 0.0052(9) 0.0147(9) 0.0051(8)
O1B 0.0329(9) 0.0494(11) 0.0611(12) 0.0336(10) 0.0116(9) 0.0179(8)
C15B 0.0130(9) 0.0198(10) 0.0326(12) 0.0092(9) 0.0063(8) -0.0018(8)
C8B 0.0164(10) 0.0233(11) 0.0357(12) 0.0039(9) 0.0101(9) -0.0036(8)
C10B 0.0136(9) 0.0201(10) 0.0339(12) 0.0096(9) 0.0073(8) -0.0001(8)
C3B 0.0140(10) 0.0184(10) 0.0447(13) 0.0092(9) 0.0121(9) -0.0008(8)
C9B 0.0156(10) 0.0288(12) 0.0318(12) 0.0126(9) 0.0053(9) -0.0003(8)
C11B 0.0179(10) 0.0258(12) 0.0469(14) 0.0174(10) 0.0095(10) 0.0048(9)
C14B 0.0242(11) 0.0253(11) 0.0328(12) 0.0059(9) 0.0068(9) -0.0035(9)
C7B 0.0216(11) 0.0390(14) 0.0400(14) -0.0014(11) 0.0117(10) -0.0077(10)
C2B 0.0128(9) 0.0219(11) 0.0363(12) 0.0119(9) 0.0068(9) -0.0011(8)
C12B 0.0250(12) 0.0224(12) 0.0623(17) 0.0098(11) 0.0204(11) 0.0069(9)
C13B 0.0320(13) 0.0251(12) 0.0454(14) -0.0013(10) 0.0198(11) -0.0035(10)
C1B 0.0184(11) 0.0352(13) 0.0435(14) 0.0186(11) 0.0057(10) 0.0022(10)
C5B 0.0309(13) 0.0188(12) 0.082(2) -0.0008(12) 0.0328(14) -0.0010(10)
C4B 0.0227(12) 0.0231(12) 0.0635(17) 0.0141(11) 0.0179(11) 0.0030(9)
C6B 0.0296(13) 0.0337(14) 0.0545(17) -0.0099(12) 0.0206(12) -0.0086(11)
C1F 0.057(5) 0.040(5) 0.037(5) -0.026(4) 0.028(4) -0.012(4)
O1D 0.0260(14) 0.0249(14) 0.0579(18) 0.0090(13) 0.0231(13) 0.0059(11)
C1D 0.038(3) 0.036(3) 0.072(3) 0.001(2) 0.021(2) 0.011(2)
O1C 0.060(3) 0.068(3) 0.069(3) 0.014(2) 0.007(2) 0.001(2)
C1C 0.072(5) 0.131(7) 0.101(6) 0.040(5) 0.010(4) 0.022(5)
O1F 0.052(3) 0.113(6) 0.063(4) 0.050(4) 0.019(3) 0.012(4)

loop_
_atom_type_symbol
_atom_type_description
_atom_type_scat_dispersion_real
_atom_type_scat_dispersion_imag
_atom_type_scat_source
C C 0.0033 0.0016 'International Tables Vol C Tables 4.2.6.8 and 6.1.1.4'
H H 0.0000 0.0000 'International Tables Vol C Tables 4.2.6.8 and 6.1.1.4'
O O 0.0106 0.0060 'International Tables Vol C Tables 4.2.6.8 and 6.1.1.4'

loop_
_geom_angle_atom_site_label_1
_geom_angle_atom_site_label_2
_geom_angle_atom_site_label_3
_geom_angle
C15A O7A H7A 109.5
C8A O4A H4A 109.5
C10A O6A H6A 109.5
C1A O1A H1A 109.5
C3A O3A H3A 109.5
C9A O5A H5A 109.5
C22A O10A H10A 109.5
C2A O2A H2A 109.5
C17A O9A H9A 109.5
C16A O8A H8A 109.5
O8A C16A C15A 118.78(17)
O8A C16A C17A 120.18(18)
C15A C16A C17A 121.01(18)
C11A C12A C40 122.94(18)
C11A C12A H12A 118.5
C40 C12A H12A 118.5
C24A O12A H12B 109.5
O2A C2A C3A 124.28(18)
O2A C2A C1A 116.45(18)
C3A C2A C1A 119.25(18)
O4A C8A C40 124.75(18)
O4A C8A C9A 114.23(17)
C40 C8A C9A 121.00(18)
C25A C28A C32A 113.60(16)
C25A C28A C6A 110.43(15)
C32A C28A C6A 111.78(16)
C25A C28A H28A 106.9
C32A C28A H28A 106.9
C6A C28A H28A 106.9
C40 C7A C29A 114.01(16)
C40 C7A C4A 109.37(16)
C29A C7A C4A 111.98(16)
C40 C7A H1 107.0
C29A C7A H1 107.0
C4A C7A H1 107.0
C4A C5A C6A 122.89(18)
C4A C5A H2 118.6
C6A C5A H2 118.6
C23A O11A H11A 109.5
C20A C19A C18A 123.79(18)
C20A C19A H19A 118.1
C18A C19A H19A 118.1
C12A C11A C10A 118.03(18)
C12A C11A C14A 122.39(17)
C10A C11A C14A 119.57(17)
C11A C14A C30A 113.52(16)
C11A C14A C20A 112.08(15)
C30A C14A C20A 110.57(16)
C11A C14A H14A 106.7
C30A C14A H14A 106.7
C20A C14A H14A 106.7
C5A C4A C3A 118.08(18)
C5A C4A C7A 120.66(17)
C3A C4A C7A 121.26(17)
C17A C18A C19A 117.22(18)
C17A C18A C21A 122.69(18)
C19A C18A C21A 120.09(18)
C4A C3A O3A 121.41(18)
C4A C3A C2A 120.75(18)
O3A C3A C2A 117.81(18)
C27A C21A C18A 110.16(15)
C27A C21A C31A 113.21(16)
C18A C21A C31A 111.88(16)
C27A C21A H21A 107.1
C18A C21A H21A 107.1
C31A C21A H21A 107.1
C27A C26A C25A 122.95(18)
C27A C26A H26A 118.5
C25A C26A H26A 118.5
O1A C1A C6A 118.67(18)
O1A C1A C2A 119.87(17)
C6A C1A C2A 121.46(18)
O5A C9A C10A 118.57(18)
O5A C9A C8A 121.51(18)
C10A C9A C8A 119.92(18)
O6A C10A C11A 119.20(17)
O6A C10A C9A 120.26(17)
C11A C10A C9A 120.54(18)
C1A C6A C5A 117.51(18)
C1A C6A C28A 121.02(17)
C5A C6A C28A 121.47(17)
O12A C24A C23A 114.07(18)
O12A C24A C25A 125.12(18)
C23A C24A C25A 120.81(18)
O9A C17A C18A 125.33(18)
O9A C17A C16A 114.36(18)
C18A C17A C16A 120.31(18)
C26A C27A C22A 117.90(18)
C26A C27A C21A 123.41(17)
C22A C27A C21A 118.69(17)
C19A C20A C15A 117.65(18)
C19A C20A C14A 120.87(17)
C15A C20A C14A 121.46(17)
C8A C40 C12A 117.56(18)
C8A C40 C7A 120.16(17)
C12A C40 C7A 122.22(17)
O10A C22A C23A 120.47(18)
O10A C22A C27A 118.80(18)
C23A C22A C27A 120.73(18)
C28A C32A H32A 109.5
C28A C32A H32B 109.5
H32A C32A H32B 109.5
C28A C32A H32C 109.5
H32A C32A H32C 109.5
H32B C32A H32C 109.5
O11A C23A C22A 117.67(18)
O11A C23A C24A 122.22(18)
C22A C23A C24A 120.07(19)
O7A C15A C16A 117.74(17)
O7A C15A C20A 122.31(17)
C16A C15A C20A 119.95(18)
C14A C30A H30A 109.5
C14A C30A H30B 109.5
H30A C30A H30B 109.5
C14A C30A H30C 109.5
H30A C30A H30C 109.5
H30B C30A H30C 109.5
C24A C25A C26A 117.50(18)
C24A C25A C28A 120.39(17)
C26A C25A C28A 122.11(17)
C7A C29A H29A 109.5
C7A C29A H29B 109.5
H29A C29A H29B 109.5
C7A C29A H29C 109.5
H29A C29A H29C 109.5
H29B C29A H29C 109.5
C21A C31A H31A 109.5
C21A C31A H31B 109.5
H31A C31A H31B 109.5
C21A C31A H31C 109.5
H31A C31A H31C 109.5
H31B C31A H31C 109.5
C14B C15B C2B 124.8(2)
C14B C15B C10B 116.58(19)
C2B C15B C10B 118.63(19)
C9B C8B C7B 120.3(2)
C9B C8B C3B 119.3(2)
C7B C8B C3B 120.4(2)
C9B C10B C11B 120.2(2)
C9B C10B C15B 119.81(19)
C11B C10B C15B 120.0(2)
C2B C3B C4B 124.7(2)
C2B C3B C8B 119.13(19)
C4B C3B C8B 116.2(2)
C10B C9B C8B 122.5(2)
C10B C9B H9B 118.7
C8B C9B H9B 118.7
C12B C11B C10B 120.9(2)
C12B C11B H11B 119.6
C10B C11B H11B 119.6
C13B C14B C15B 121.6(2)
C13B C14B H14B 119.2
C15B C14B H14B 119.2
C6B C7B C8B 120.9(3)
C6B C7B H7B 119.5
C8B C7B H7B 119.5
C3B C2B C15B 120.54(19)
C3B C2B C1B 122.0(2)
C15B C2B C1B 117.5(2)
C11B C12B C13B 119.9(2)
C11B C12B H3 120.1
C13B C12B H3 120.1
C14B C13B C12B 121.0(2)
C14B C13B H13B 119.5
C12B C13B H13B 119.5
O1B C1B C2B 127.4(2)
O1B C1B H5 111.1
C2B C1B H5 121.5
C4B C5B C6B 122.4(2)
C4B C5B H5B 118.8
C6B C5B H5B 118.8
C5B C4B C3B 120.9(3)
C5B C4B H4B 119.5
C3B C4B H4B 119.5
C7B C6B C5B 119.2(2)
C7B C6B H6B 120.4
C5B C6B H6B 120.4
C2F O2F H2F 109.5
O1C C1C H1C1 109.6
O1C C1C H1C2 110.1
H1C1 C1C H1C2 109.8
O1C C1C H1C3 109.3
H1C1 C1C H1C3 108.7
H1C2 C1C H1C3 109.3
C2D O2D H2D 109.5
O2F C2F H2F1 109.5
O2F C2F H2F2 109.5
H2F1 C2F H2F2 109.5
O2F C2F H2F3 109.5
H2F1 C2F H2F3 109.5
H2F2 C2F H2F3 109.5
O2D C2D H2D1 109.5
O2D C2D H2D2 109.5
H2D1 C2D H2D2 109.5
O2D C2D H2D3 109.5
H2D1 C2D H2D3 109.5
H2D2 C2D H2D3 109.5
C1E O1E H1E 109.5
O1E C1E H1E1 109.5
O1E C1E H1E2 109.5
H1E1 C1E H1E2 109.5
O1E C1E H1E3 109.5
H1E1 C1E H1E3 109.5
H1E2 C1E H1E3 109.5

loop_
_geom_bond_atom_site_label_1
_geom_bond_atom_site_label_2
_geom_bond_distance
O7A C15A 1.387(2)
O7A H7A 0.8200
O4A C8A 1.382(2)
O4A H4A 0.8200
O6A C10A 1.376(2)
O6A H6A 0.8200
O1A C1A 1.382(2)
O1A H1A 0.8200
O3A C3A 1.394(2)
O3A H3A 0.8200
O5A C9A 1.366(2)
O5A H5A 0.8200
O10A C22A 1.377(2)
O10A H10A 0.8200
O2A C2A 1.364(2)
O2A H2A 0.8200
O9A C17A 1.375(2)
O9A H9A 0.8200
O8A C16A 1.379(2)
O8A H8A 0.8200
C16A C15A 1.389(3)
C16A C17A 1.397(3)
C12A C11A 1.390(3)
C12A C40 1.393(3)
C12A H12A 0.9300
O12A C24A 1.372(2)
O12A H12B 0.8200
C2A C3A 1.397(3)
C2A C1A 1.398(3)
C8A C40 1.390(3)
C8A C9A 1.392(3)
C28A C25A 1.527(3)
C28A C32A 1.531(3)
C28A C6A 1.531(3)
C28A H28A 0.9800
C7A C40 1.523(3)
C7A C29A 1.529(3)
C7A C4A 1.532(3)
C7A H1 0.9800
C5A C4A 1.392(3)
C5A C6A 1.393(3)
C5A H2 0.9300
O11A C23A 1.373(3)
O11A H11A 0.8200
C19A C20A 1.391(3)
C19A C18A 1.394(3)
C19A H19A 0.9300
C11A C10A 1.391(3)
C11A C14A 1.525(3)
C14A C30A 1.532(3)
C14A C20A 1.532(3)
C14A H14A 0.9800
C4A C3A 1.393(3)
C18A C17A 1.393(3)
C18A C21A 1.529(3)
C21A C27A 1.525(3)
C21A C31A 1.531(3)
C21A H21A 0.9800
C26A C27A 1.389(3)
C26A C25A 1.397(3)
C26A H26A 0.9300
C1A C6A 1.389(3)
C9A C10A 1.392(3)
C24A C23A 1.392(3)
C24A C25A 1.392(3)
C27A C22A 1.391(3)
C20A C15A 1.397(3)
C22A C23A 1.388(3)
C32A H32A 0.9600
C32A H32B 0.9600
C32A H32C 0.9600
C30A H30A 0.9600
C30A H30B 0.9600
C30A H30C 0.9600
C29A H29A 0.9600
C29A H29B 0.9600
C29A H29C 0.9600
C31A H31A 0.9600
C31A H31B 0.9600
C31A H31C 0.9600
O1B C1B 1.218(3)
C15B C14B 1.422(3)
C15B C2B 1.430(3)
C15B C10B 1.432(3)
C8B C9B 1.390(3)
C8B C7B 1.430(3)
C8B C3B 1.434(3)
C10B C9B 1.389(3)
C10B C11B 1.427(3)
C3B C2B 1.423(3)
C3B C4B 1.432(3)
C9B H9B 0.9300
C11B C12B 1.346(4)
C11B H11B 0.9300
C14B C13B 1.365(3)
C14B H14B 0.9300
C7B C6B 1.354(4)
C7B H7B 0.9300
C2B C1B 1.453(3)
C12B C13B 1.408(4)
C12B H3 0.9300
C13B H13B 0.9300
C1B H5 0.9436
C5B C4B 1.365(4)
C5B C6B 1.398(4)
C5B H5B 0.9300
C4B H4B 0.9300
C6B H6B 0.9300
O2F C2F 1.419(6)
O2F H2F 0.8200
C1F O1F 1.470(11)
C1F H1F1 0.9600
C1F H1F2 0.9600
C1F H1F3 0.9600
O1D C1D 1.399(5)
O1D H1D 0.8200
C1D H1D1 0.9600
C1D H1D2 0.9600
C1D H1D3 0.9600
O1C C1C 1.447(10)
O1C H1C 0.8200
C1C H1C1 0.9624
C1C H1C2 0.9543
C1C H1C3 0.9673
O2D C2D 1.462(10)
O2D H2D 0.8200
O1F H1F 0.8200
C2F H2F1 0.9600
C2F H2F2 0.9600
C2F H2F3 0.9600
C2D H2D1 0.9600
C2D H2D2 0.9600
C2D H2D3 0.9600
O1E C1E 1.413(4)
O1E H1E 0.8200
C1E H1E1 0.9600
C1E H1E2 0.9600
C1E H1E3 0.9600

loop_
_geom_torsion_atom_site_label_1
_geom_torsion_atom_site_label_2
_geom_torsion_atom_site_label_3
_geom_torsion_atom_site_label_4
_geom_torsion
C40 C12A C11A C10A 0.2(3)
C40 C12A C11A C14A -178.24(17)
C12A C11A C14A C30A 24.8(3)
C10A C11A C14A C30A -153.55(18)
C12A C11A C14A C20A -101.3(2)
C10A C11A C14A C20A 80.3(2)
C6A C5A C4A C3A 2.6(3)
C6A C5A C4A C7A -177.92(17)
C40 C7A C4A C5A -78.6(2)
C29A C7A C4A C5A 48.8(2)
C40 C7A C4A C3A 100.9(2)
C29A C7A C4A C3A -131.70(19)
C20A C19A C18A C17A 2.7(3)
C20A C19A C18A C21A -177.06(17)
C5A C4A C3A O3A 176.12(17)
C7A C4A C3A O3A -3.4(3)
C5A C4A C3A C2A -1.7(3)
C7A C4A C3A C2A 178.77(18)
O2A C2A C3A C4A -178.79(19)
C1A C2A C3A C4A -0.3(3)
O2A C2A C3A O3A 3.3(3)
C1A C2A C3A O3A -178.16(17)
C17A C18A C21A C27A 108.2(2)
C19A C18A C21A C27A -72.0(2)
C17A C18A C21A C31A -124.9(2)
C19A C18A C21A C31A 54.8(2)
O2A C2A C1A O1A 0.5(3)
C3A C2A C1A O1A -178.13(17)
O2A C2A C1A C6A -179.83(18)
C3A C2A C1A C6A 1.5(3)
O4A C8A C9A O5A 0.8(3)
C40 C8A C9A O5A 179.14(18)
O4A C8A C9A C10A -179.63(17)
C40 C8A C9A C10A -1.3(3)
C12A C11A C10A O6A 179.50(17)
C14A C11A C10A O6A -2.1(3)
C12A C11A C10A C9A -0.3(3)
C14A C11A C10A C9A 178.16(18)
O5A C9A C10A O6A 0.7(3)
C8A C9A C10A O6A -178.94(17)
O5A C9A C10A C11A -179.56(18)
C8A C9A C10A C11A 0.8(3)
O1A C1A C6A C5A 178.91(17)
C2A C1A C6A C5A -0.8(3)
O1A C1A C6A C28A -1.1(3)
C2A C1A C6A C28A 179.21(18)
C4A C5A C6A C1A -1.3(3)
C4A C5A C6A C28A 178.70(17)
C25A C28A C6A C1A -97.6(2)
C32A C28A C6A C1A 134.85(19)
C25A C28A C6A C5A 82.3(2)
C32A C28A C6A C5A -45.2(2)
C19A C18A C17A O9A 179.54(19)
C21A C18A C17A O9A -0.7(3)
C19A C18A C17A C16A -1.1(3)
C21A C18A C17A C16A 178.63(18)
O8A C16A C17A O9A -2.2(3)
C15A C16A C17A O9A 179.47(18)
O8A C16A C17A C18A 178.34(18)
C15A C16A C17A C18A 0.0(3)
C25A C26A C27A C22A -0.5(3)
C25A C26A C27A C21A -179.66(17)
C18A C21A C27A C26A 97.3(2)
C31A C21A C27A C26A -28.8(3)
C18A C21A C27A C22A -81.9(2)
C31A C21A C27A C22A 152.02(18)
C18A C19A C20A C15A -3.0(3)
C18A C19A C20A C14A 175.69(18)
C11A C14A C20A C19A 78.8(2)
C30A C14A C20A C19A -48.9(2)
C11A C14A C20A C15A -102.5(2)
C30A C14A C20A C15A 129.76(19)
O4A C8A C40 C12A 179.29(18)
C9A C8A C40 C12A 1.1(3)
O4A C8A C40 C7A -3.3(3)
C9A C8A C40 C7A 178.49(18)
C11A C12A C40 C8A -0.6(3)
C11A C12A C40 C7A -177.88(18)
C29A C7A C40 C8A 148.92(18)
C4A C7A C40 C8A -84.9(2)
C29A C7A C40 C12A -33.8(3)
C4A C7A C40 C12A 92.4(2)
C26A C27A C22A O10A -178.09(17)
C21A C27A C22A O10A 1.1(3)
C26A C27A C22A C23A 2.0(3)
C21A C27A C22A C23A -178.85(19)
O10A C22A C23A O11A -3.7(3)
C27A C22A C23A O11A 176.2(2)
O10A C22A C23A C24A 178.6(2)
C27A C22A C23A C24A -1.5(3)
O12A C24A C23A O11A 1.2(3)
C25A C24A C23A O11A -178.1(2)
O12A C24A C23A C22A 178.8(2)
C25A C24A C23A C22A -0.5(3)
O8A C16A C15A O7A 1.9(3)
C17A C16A C15A O7A -179.79(17)
O8A C16A C15A C20A -178.73(17)
C17A C16A C15A C20A -0.4(3)
C19A C20A C15A O7A -178.83(17)
C14A C20A C15A O7A 2.5(3)
C19A C20A C15A C16A 1.8(3)
C14A C20A C15A C16A -176.90(17)
O12A C24A C25A C26A -177.39(19)
C23A C24A C25A C26A 1.9(3)
O12A C24A C25A C28A 3.1(3)
C23A C24A C25A C28A -177.61(19)
C27A C26A C25A C24A -1.4(3)
C27A C26A C25A C28A 178.08(17)
C32A C28A C25A C24A -154.47(18)
C6A C28A C25A C24A 79.0(2)
C32A C28A C25A C26A 26.1(3)
C6A C28A C25A C26A -100.4(2)
C14B C15B C10B C9B -179.58(18)
C2B C15B C10B C9B 1.7(3)
C14B C15B C10B C11B -0.1(3)
C2B C15B C10B C11B -178.83(18)
C9B C8B C3B C2B 2.4(3)
C7B C8B C3B C2B -177.62(19)
C9B C8B C3B C4B -178.56(18)
C7B C8B C3B C4B 1.5(3)
C11B C10B C9B C8B 179.52(19)
C15B C10B C9B C8B -1.0(3)
C7B C8B C9B C10B 178.94(19)
C3B C8B C9B C10B -1.0(3)
C9B C10B C11B C12B 179.9(2)
C15B C10B C11B C12B 0.5(3)
C2B C15B C14B C13B 178.1(2)
C10B C15B C14B C13B -0.5(3)
C9B C8B C7B C6B 178.7(2)
C3B C8B C7B C6B -1.3(3)
C4B C3B C2B C15B 179.35(19)
C8B C3B C2B C15B -1.7(3)
C4B C3B C2B C1B -2.8(3)
C8B C3B C2B C1B 176.17(19)
C14B C15B C2B C3B -178.96(19)
C10B C15B C2B C3B -0.4(3)
C14B C15B C2B C1B 3.1(3)
C10B C15B C2B C1B -178.28(18)
C10B C11B C12B C13B -0.3(3)
C15B C14B C13B C12B 0.7(3)
C11B C12B C13B C14B -0.4(3)
C3B C2B C1B O1B 6.2(3)
C15B C2B C1B O1B -175.9(2)
C6B C5B C4B C3B 0.3(3)
C2B C3B C4B C5B 178.1(2)
C8B C3B C4B C5B -1.0(3)
C8B C7B C6B C5B 0.5(3)
C4B C5B C6B C7B 0.0(4)
